data_4032268
loop_
_publ_author_name
'Okamura, Taka-Aki'
'Kaga, Toshihisa'
'Yamashita, Satoshi'
'Furuya, Ryosuke'
'Onitsuka, Kiyotaka'

_publ_section_title
;
 Snapshot of Oxidation of Thiolate by Diiodine: Stabilization of
 Intermediate by NH&#x00B7;&#x00B7;&#x00B7;S Hydrogen Bonds.
;
_journal_issue 4
_journal_name_full 'The Journal of organic chemistry'
_journal_page_first 2187
_journal_page_last 2192
_journal_paper_doi 10.1021/acs.joc.7b00160
_journal_volume 82
_journal_year 2017
_chemical_formula_moiety 'C83 H108 Cl15 I2 N3 O2 S'
_chemical_formula_sum 'C83 H108 Cl15 I2 N3 O2 S'
_chemical_formula_weight 1997.33
_chemical_name_systematic
;
(NEt4)[{(t-BuC6H4)3CCONH}2C6H3SI-I]-5(CHCl3)
;
_space_group_crystal_system triclinic
_space_group_IT_number 2
_space_group_name_Hall '-P 1'
_space_group_name_H-M_alt 'P -1'
_symmetry_space_group_name_Hall '-P 1'
_symmetry_space_group_name_H-M 'P -1'
_atom_sites_solution_hydrogens geom
_audit_creation_date 2016-06-20
_audit_creation_method SHELXL-2014/7
_cell_angle_alpha 96.468(7)
_cell_angle_beta 110.110(8)
_cell_angle_gamma 94.888(7)
_cell_formula_units_Z 2
_cell_length_a 14.9171(4)
_cell_length_b 16.6920(5)
_cell_length_c 21.1318(7)
_cell_measurement_reflns_used 33821
_cell_measurement_temperature 200
_cell_measurement_theta_max 27.52
_cell_measurement_theta_min 3.03
_cell_volume 4866.0(4)
_computing_cell_refinement 'RAPID AUTO (Rigaku, 2015)'
_computing_data_collection 'RAPID AUTO (Rigaku, 2015)'
_computing_data_reduction 'RAPID AUTO (Rigaku, 2015)'
_computing_molecular_graphics 'CrystalStructure 4.2 (Rigaku, 2015)'
_computing_publication_material 'CrystalStructure 4.2 (Rigaku, 2015)'
_computing_structure_refinement 'SHELXL-2014/7 (Sheldrick, 2014)'
_computing_structure_solution 'SIR92 (Altomare, et al., 1994)'
_diffrn_ambient_temperature 200
_diffrn_detector_area_resol_mean 10.000
_diffrn_measured_fraction_theta_full 0.994
_diffrn_measured_fraction_theta_max 0.994
_diffrn_measurement_device_type 'Rigaku R-AXIS RAPID II'
_diffrn_measurement_method \w
_diffrn_radiation_type MoK\a
_diffrn_radiation_wavelength 0.71075
_diffrn_reflns_av_R_equivalents 0.0319
_diffrn_reflns_av_unetI/netI 0.0436
_diffrn_reflns_Laue_measured_fraction_full 0.994
_diffrn_reflns_Laue_measured_fraction_max 0.994
_diffrn_reflns_limit_h_max 17
_diffrn_reflns_limit_h_min -17
_diffrn_reflns_limit_k_max 19
_diffrn_reflns_limit_k_min -19
_diffrn_reflns_limit_l_max 25
_diffrn_reflns_limit_l_min -24
_diffrn_reflns_number 37510
_diffrn_reflns_point_group_measured_fraction_full 0.994
_diffrn_reflns_point_group_measured_fraction_max 0.994
_diffrn_reflns_theta_full 25.000
_diffrn_reflns_theta_max 25.000
_diffrn_reflns_theta_min 3.030
_diffrn_source
;
 MicroMax-007HF microfocus rotating anode X-ray generator
;
_exptl_absorpt_coefficient_mu 1.122
_exptl_absorpt_correction_T_max 0.894
_exptl_absorpt_correction_T_min 0.470
_exptl_absorpt_correction_type multi-scan
_exptl_absorpt_process_details 'ABSCOR (Rigaku, 1995)'
_exptl_crystal_colour orange
_exptl_crystal_density_diffrn 1.363
_exptl_crystal_density_method 'not measured'
_exptl_crystal_description block
_exptl_crystal_F_000 2040
_exptl_crystal_size_max 0.250
_exptl_crystal_size_mid 0.200
_exptl_crystal_size_min 0.100
_refine_diff_density_max 0.724
_refine_diff_density_min -0.779
_refine_diff_density_rms 0.084
_refine_ls_extinction_method none
_refine_ls_goodness_of_fit_ref 1.091
_refine_ls_hydrogen_treatment constr
_refine_ls_matrix_type full
_refine_ls_number_parameters 1206
_refine_ls_number_reflns 17028
_refine_ls_number_restraints 833
_refine_ls_restrained_S_all 1.128
_refine_ls_R_factor_all 0.0906
_refine_ls_R_factor_gt 0.0695
_refine_ls_shift/su_max 0.000
_refine_ls_shift/su_mean 0.000
_refine_ls_structure_factor_coef Fsqd
_refine_ls_weighting_details 'w=1/[\s^2^(Fo^2^)+(0.0916P)^2^+10.2009P] where P=(Fo^2^+2Fc^2^)/3'
_refine_ls_weighting_scheme calc
_refine_ls_wR_factor_gt 0.1901
_refine_ls_wR_factor_ref 0.2024
_reflns_Friedel_coverage 0.000
_reflns_number_gt 13109
_reflns_number_total 17028
_reflns_threshold_expression 'I > 2\s(I)'
_cod_data_source_file jo7b00160_si_002.cif
_cod_data_source_block (NEt4)[Ar1SI2]-5(CHCl3)
_cod_database_code 4032268
_shelx_shelxl_version_number 2014/7
_shelx_space_group_comment
;
The symmetry employed for this shelxl refinement is uniquely defined
by the following loop, which should always be used as a source of
symmetry information in preference to the above space-group names.
They are only intended as comments.
;
_shelx_estimated_absorpt_t_min 0.767
_shelx_estimated_absorpt_t_max 0.896

loop_
_space_group_symop_operation_xyz
'x, y, z'
'-x, -y, -z'

loop_
_atom_site_label
_atom_site_type_symbol
_atom_site_fract_x
_atom_site_fract_y
_atom_site_fract_z
_atom_site_U_iso_or_equiv
_atom_site_adp_type
_atom_site_occupancy
_atom_site_site_symmetry_order
_atom_site_calc_flag
_atom_site_refinement_flags_posn
_atom_site_refinement_flags_adp
_atom_site_refinement_flags_occupancy
_atom_site_disorder_assembly
_atom_site_disorder_group
I1 I 0.14185(16) 0.2942(2) 0.82641(14) 0.0475(3) Uani 0.764(5) 1 d D U P A 1
I2 I 0.00068(10) 0.30988(7) 0.90445(8) 0.0835(5) Uani 0.764(5) 1 d D U P A 1
I1B I 0.1265(6) 0.2957(7) 0.8121(5) 0.069(2) Uani 0.236(5) 1 d D U P A 2
I2B I -0.0466(5) 0.3138(2) 0.8592(5) 0.119(3) Uani 0.236(5) 1 d D U P A 2
S1 S 0.26968(10) 0.28502(7) 0.77381(6) 0.0443(3) Uani 1 1 d D U . . .
O1 O 0.5782(3) 0.3172(2) 0.9890(2) 0.0611(11) Uani 1 1 d . U . . .
O2 O 0.2366(3) 0.5828(2) 0.75938(18) 0.0551(10) Uani 1 1 d . U . . .
N1 N 0.4303(3) 0.2916(2) 0.9070(2) 0.0417(9) Uani 1 1 d . U . . .
H1 H 0.3806 0.2538 0.8866 0.050 Uiso 1 1 calc R U . . .
N2 N 0.2622(3) 0.4530(2) 0.7375(2) 0.0448(10) Uani 1 1 d . U . . .
H2 H 0.2424 0.4083 0.7074 0.054 Uiso 1 1 calc R U . . .
N3 N 0.1416(4) 0.5987(3) 0.9179(3) 0.0683(13) Uani 1 1 d . U . . .
C11 C 0.3487(4) 0.3731(3) 0.8226(2) 0.0405(10) Uani 1 1 d . U . . .
C12 C 0.4235(4) 0.3679(3) 0.8837(2) 0.0412(11) Uani 1 1 d . U . . .
C13 C 0.4860(4) 0.4378(3) 0.9211(3) 0.0516(13) Uani 1 1 d . U . . .
H3 H 0.5362 0.4349 0.9629 0.062 Uiso 1 1 calc R U . . .
C14 C 0.4738(4) 0.5118(3) 0.8967(3) 0.0582(15) Uani 1 1 d . U . . .
H4 H 0.5167 0.5591 0.9220 0.070 Uiso 1 1 calc R U . . .
C15 C 0.4011(4) 0.5179(3) 0.8367(3) 0.0512(13) Uani 1 1 d . U . . .
H5 H 0.3945 0.5688 0.8207 0.061 Uiso 1 1 calc R U . . .
C16 C 0.3373(4) 0.4491(3) 0.7996(2) 0.0413(11) Uani 1 1 d . U . . .
C17 C 0.5049(4) 0.2704(3) 0.9573(3) 0.0416(11) Uani 1 1 d . U . . .
C18 C 0.4964(4) 0.1808(3) 0.9729(3) 0.0416(10) Uani 1 1 d . U . . .
C27 C 0.2179(4) 0.5190(3) 0.7199(2) 0.0427(11) Uani 1 1 d . U . . .
C28 C 0.1478(4) 0.5125(3) 0.6437(2) 0.0389(10) Uani 1 1 d . U . . .
C31 C 0.1375(6) 0.6222(6) 0.9889(4) 0.091(2) Uani 1 1 d . U . . .
H7 H 0.0766 0.6448 0.9838 0.109 Uiso 1 1 calc R U . . .
H6 H 0.1358 0.5723 1.0100 0.109 Uiso 1 1 calc R U . . .
C32 C 0.2191(6) 0.6825(6) 1.0363(5) 0.109(3) Uani 1 1 d . U . . .
H9 H 0.2107 0.6939 1.0802 0.131 Uiso 1 1 calc R U . . .
H8 H 0.2799 0.6602 1.0429 0.131 Uiso 1 1 calc R U . . .
H10 H 0.2205 0.7329 1.0167 0.131 Uiso 1 1 calc R U . . .
C33 C 0.1540(8) 0.6722(5) 0.8845(5) 0.109(3) Uani 1 1 d . U . . .
H12 H 0.1587 0.6536 0.8397 0.131 Uiso 1 1 calc R U . . .
H11 H 0.2153 0.7064 0.9131 0.131 Uiso 1 1 calc R U . . .
C34 C 0.0705(12) 0.7251(7) 0.8736(7) 0.172(6) Uani 1 1 d . U . . .
H14 H 0.0831 0.7715 0.8519 0.207 Uiso 1 1 calc R U . . .
H15 H 0.0097 0.6922 0.8444 0.207 Uiso 1 1 calc R U . . .
H13 H 0.0663 0.7450 0.9178 0.207 Uiso 1 1 calc R U . . .
C35 C 0.0471(5) 0.5451(5) 0.8768(3) 0.0757(18) Uani 1 1 d . U . . .
H16 H -0.0065 0.5752 0.8790 0.091 Uiso 1 1 calc R U . . .
H17 H 0.0436 0.4962 0.8988 0.091 Uiso 1 1 calc R U . . .
C36 C 0.0311(6) 0.5172(5) 0.8016(3) 0.083(2) Uani 1 1 d . U . . .
H19 H -0.0314 0.4832 0.7797 0.099 Uiso 1 1 calc R U . . .
H18 H 0.0322 0.5649 0.7786 0.099 Uiso 1 1 calc R U . . .
H20 H 0.0824 0.4857 0.7985 0.099 Uiso 1 1 calc R U . . .
C37 C 0.2291(5) 0.5572(5) 0.9225(4) 0.086(2) Uani 1 1 d . U . . .
H21 H 0.2246 0.5370 0.8755 0.103 Uiso 1 1 calc R U . . .
H22 H 0.2866 0.5988 0.9427 0.103 Uiso 1 1 calc R U . . .
C38 C 0.2458(7) 0.4887(6) 0.9619(5) 0.109(3) Uani 1 1 d . U . . .
H24 H 0.3045 0.4673 0.9608 0.131 Uiso 1 1 calc R U . . .
H25 H 0.2531 0.5077 1.0092 0.131 Uiso 1 1 calc R U . . .
H23 H 0.1909 0.4456 0.9417 0.131 Uiso 1 1 calc R U . . .
C111 C 0.4007(4) 0.1292(3) 0.9259(2) 0.0395(10) Uani 1 1 d . U . . .
C112 C 0.3134(4) 0.1485(3) 0.9298(3) 0.0436(11) Uani 1 1 d . U . . .
H26 H 0.3137 0.1935 0.9617 0.052 Uiso 1 1 calc R U . . .
C113 C 0.2257(4) 0.1036(3) 0.8882(3) 0.0471(12) Uani 1 1 d . U . . .
H27 H 0.1676 0.1187 0.8920 0.057 Uiso 1 1 calc R U . . .
C114 C 0.2220(4) 0.0364(3) 0.8409(3) 0.0500(12) Uani 1 1 d . U . . .
C115 C 0.3086(4) 0.0159(3) 0.8389(3) 0.0569(14) Uani 1 1 d . U . . .
H28 H 0.3084 -0.0307 0.8085 0.068 Uiso 1 1 calc R U . . .
C116 C 0.3965(4) 0.0611(3) 0.8800(3) 0.0513(13) Uani 1 1 d . U . . .
H29 H 0.4544 0.0452 0.8765 0.062 Uiso 1 1 calc R U . . .
C117 C 0.1242(5) -0.0114(4) 0.7930(3) 0.0682(16) Uani 1 1 d D U . . .
C118 C 0.0717(13) 0.0457(9) 0.7453(9) 0.143(7) Uani 0.79(2) 1 d D U P B 1
H30 H 0.0638 0.0944 0.7723 0.172 Uiso 0.79(2) 1 calc R U P B 1
H31 H 0.1094 0.0614 0.7177 0.172 Uiso 0.79(2) 1 calc R U P B 1
H32 H 0.0082 0.0178 0.7153 0.172 Uiso 0.79(2) 1 calc R U P B 1
C119 C 0.1336(8) -0.0851(8) 0.7474(8) 0.096(4) Uani 0.79(2) 1 d D U P B 1
H33 H 0.1671 -0.1238 0.7757 0.116 Uiso 0.79(2) 1 calc R U P B 1
H34 H 0.0694 -0.1113 0.7174 0.116 Uiso 0.79(2) 1 calc R U P B 1
H35 H 0.1705 -0.0677 0.7198 0.116 Uiso 0.79(2) 1 calc R U P B 1
C120 C 0.0632(9) -0.0395(10) 0.8338(7) 0.098(4) Uani 0.79(2) 1 d D U P B 1
H36 H 0.0566 0.0074 0.8635 0.118 Uiso 0.79(2) 1 calc R U P B 1
H37 H -0.0007 -0.0647 0.8024 0.118 Uiso 0.79(2) 1 calc R U P B 1
H38 H 0.0947 -0.0793 0.8618 0.118 Uiso 0.79(2) 1 calc R U P B 1
C148 C 0.107(4) 0.021(4) 0.7259(16) 0.101(13) Uani 0.21(2) 1 d D U P B 2
H65 H 0.1577 0.0073 0.7083 0.121 Uiso 0.21(2) 1 calc R U P B 2
H66 H 0.0442 -0.0046 0.6928 0.121 Uiso 0.21(2) 1 calc R U P B 2
H67 H 0.1081 0.0798 0.7331 0.121 Uiso 0.21(2) 1 calc R U P B 2
C149 C 0.140(3) -0.1006(11) 0.795(3) 0.100(13) Uani 0.21(2) 1 d D U P B 2
H68 H 0.1501 -0.1130 0.8413 0.120 Uiso 0.21(2) 1 calc R U P B 2
H69 H 0.0831 -0.1356 0.7626 0.120 Uiso 0.21(2) 1 calc R U P B 2
H70 H 0.1965 -0.1102 0.7836 0.120 Uiso 0.21(2) 1 calc R U P B 2
C150 C 0.0447(19) 0.010(3) 0.819(2) 0.073(10) Uani 0.21(2) 1 d D U P B 2
H71 H 0.0546 -0.0101 0.8623 0.087 Uiso 0.21(2) 1 calc R U P B 2
H72 H 0.0460 0.0693 0.8257 0.087 Uiso 0.21(2) 1 calc R U P B 2
H73 H -0.0179 -0.0151 0.7854 0.087 Uiso 0.21(2) 1 calc R U P B 2
C121 C 0.5073(4) 0.1826(3) 1.0485(3) 0.0428(11) Uani 1 1 d . U . . .
C122 C 0.4623(4) 0.1187(3) 1.0684(3) 0.0495(12) Uani 1 1 d . U . . .
H39 H 0.4214 0.0761 1.0344 0.059 Uiso 1 1 calc R U . . .
C123 C 0.4748(4) 0.1150(3) 1.1358(3) 0.0540(13) Uani 1 1 d . U . . .
H40 H 0.4431 0.0695 1.1466 0.065 Uiso 1 1 calc R U . . .
C124 C 0.5325(5) 0.1756(4) 1.1887(3) 0.0575(14) Uani 1 1 d . U . . .
C125 C 0.5761(5) 0.2395(4) 1.1685(3) 0.0725(18) Uani 1 1 d . U . . .
H41 H 0.6153 0.2830 1.2023 0.087 Uiso 1 1 calc R U . . .
C126 C 0.5648(5) 0.2424(4) 1.1012(3) 0.0658(16) Uani 1 1 d . U . . .
H42 H 0.5979 0.2872 1.0906 0.079 Uiso 1 1 calc R U . . .
C127 C 0.5439(6) 0.1743(5) 1.2636(3) 0.0738(17) Uani 1 1 d . U . . .
C128 C 0.4790(9) 0.2295(8) 1.2808(5) 0.145(5) Uani 1 1 d . U . . .
H45 H 0.4948 0.2841 1.2716 0.174 Uiso 1 1 calc R U . . .
H43 H 0.4119 0.2086 1.2528 0.174 Uiso 1 1 calc R U . . .
H44 H 0.4879 0.2318 1.3291 0.174 Uiso 1 1 calc R U . . .
C129 C 0.5229(10) 0.0895(6) 1.2767(4) 0.146(5) Uani 1 1 d . U . . .
H47 H 0.5667 0.0552 1.2649 0.175 Uiso 1 1 calc R U . . .
H46 H 0.5321 0.0906 1.3250 0.175 Uiso 1 1 calc R U . . .
H48 H 0.4562 0.0673 1.2487 0.175 Uiso 1 1 calc R U . . .
C130 C 0.6470(7) 0.2014(7) 1.3095(4) 0.121(3) Uani 1 1 d . U . . .
H49 H 0.6885 0.1646 1.2976 0.146 Uiso 1 1 calc R U . . .
H50 H 0.6668 0.2568 1.3038 0.146 Uiso 1 1 calc R U . . .
H51 H 0.6530 0.2004 1.3571 0.146 Uiso 1 1 calc R U . . .
C131 C 0.5834(4) 0.1466(3) 0.9599(3) 0.0427(11) Uani 1 1 d . U . . .
C132 C 0.6438(4) 0.1034(3) 1.0041(3) 0.0486(12) Uani 1 1 d . U . . .
H52 H 0.6356 0.0966 1.0459 0.058 Uiso 1 1 calc R U . . .
C133 C 0.7167(4) 0.0696(4) 0.9883(3) 0.0591(14) Uani 1 1 d . U . . .
H53 H 0.7569 0.0398 1.0198 0.071 Uiso 1 1 calc R U . . .
C134 C 0.7336(4) 0.0775(4) 0.9282(3) 0.0593(14) Uani 1 1 d . U . . .
C135 C 0.6704(5) 0.1209(4) 0.8838(3) 0.0632(15) Uani 1 1 d . U . . .
H54 H 0.6776 0.1274 0.8417 0.076 Uiso 1 1 calc R U . . .
C136 C 0.5981(4) 0.1545(4) 0.8992(3) 0.0539(13) Uani 1 1 d . U . . .
H55 H 0.5571 0.1837 0.8676 0.065 Uiso 1 1 calc R U . . .
C137 C 0.8143(5) 0.0410(4) 0.9120(4) 0.0803(19) Uani 1 1 d D U . . .
C138 C 0.8166(13) -0.0463(7) 0.9230(13) 0.133(6) Uani 0.725(18) 1 d D U P C 1
H58 H 0.8697 -0.0672 0.9119 0.160 Uiso 0.725(18) 1 calc R U P C 1
H57 H 0.8259 -0.0500 0.9707 0.160 Uiso 0.725(18) 1 calc R U P C 1
H56 H 0.7555 -0.0786 0.8934 0.160 Uiso 0.725(18) 1 calc R U P C 1
C139 C 0.9127(7) 0.0893(8) 0.9622(8) 0.094(4) Uani 0.725(18) 1 d D U P C 1
H60 H 0.9144 0.1469 0.9568 0.113 Uiso 0.725(18) 1 calc R U P C 1
H61 H 0.9193 0.0839 1.0093 0.113 Uiso 0.725(18) 1 calc R U P C 1
H59 H 0.9659 0.0673 0.9520 0.113 Uiso 0.725(18) 1 calc R U P C 1
C140 C 0.8151(11) 0.0539(12) 0.8403(6) 0.129(6) Uani 0.725(18) 1 d D U P C 1
H62 H 0.8136 0.1116 0.8357 0.155 Uiso 0.725(18) 1 calc R U P C 1
H64 H 0.8737 0.0367 0.8351 0.155 Uiso 0.725(18) 1 calc R U P C 1
H63 H 0.7585 0.0215 0.8050 0.155 Uiso 0.725(18) 1 calc R U P C 1
C168 C 0.858(3) -0.019(2) 0.9623(15) 0.098(10) Uani 0.275(18) 1 d D U P C 2
H76 H 0.9104 -0.0414 0.9509 0.118 Uiso 0.275(18) 1 calc R U P C 2
H75 H 0.8844 0.0106 1.0091 0.118 Uiso 0.275(18) 1 calc R U P C 2
H74 H 0.8084 -0.0628 0.9587 0.118 Uiso 0.275(18) 1 calc R U P C 2
C169 C 0.891(3) 0.1090(18) 0.914(3) 0.108(11) Uani 0.275(18) 1 d D U P C 2
H78 H 0.9430 0.0853 0.9036 0.130 Uiso 0.275(18) 1 calc R U P C 2
H79 H 0.8619 0.1439 0.8802 0.130 Uiso 0.275(18) 1 calc R U P C 2
H77 H 0.9168 0.1415 0.9596 0.130 Uiso 0.275(18) 1 calc R U P C 2
C170 C 0.773(2) -0.0215(19) 0.8458(14) 0.092(10) Uani 0.275(18) 1 d D U P C 2
H80 H 0.8254 -0.0447 0.8359 0.111 Uiso 0.275(18) 1 calc R U P C 2
H82 H 0.7292 -0.0651 0.8517 0.111 Uiso 0.275(18) 1 calc R U P C 2
H81 H 0.7370 0.0056 0.8079 0.111 Uiso 0.275(18) 1 calc R U P C 2
C211 C 0.1090(4) 0.4230(3) 0.6109(2) 0.0413(11) Uani 1 1 d . U . . .
C212 C 0.0664(4) 0.3707(3) 0.6431(3) 0.0501(13) Uani 1 1 d . U . . .
H83 H 0.0642 0.3901 0.6864 0.060 Uiso 1 1 calc R U . . .
C213 C 0.0275(4) 0.2913(3) 0.6129(3) 0.0505(13) Uani 1 1 d . U . . .
H84 H 0.0007 0.2572 0.6368 0.061 Uiso 1 1 calc R U . . .
C214 C 0.0264(4) 0.2600(3) 0.5486(3) 0.0471(12) Uani 1 1 d . U . . .
C215 C 0.0682(4) 0.3123(3) 0.5169(3) 0.0494(12) Uani 1 1 d . U . . .
H85 H 0.0688 0.2935 0.4729 0.059 Uiso 1 1 calc R U . . .
C216 C 0.1093(4) 0.3922(3) 0.5476(2) 0.0440(11) Uani 1 1 d . U . . .
H86 H 0.1380 0.4257 0.5243 0.053 Uiso 1 1 calc R U . . .
C217 C -0.0215(5) 0.1734(3) 0.5142(3) 0.0622(15) Uani 1 1 d D U . . .
C218 C 0.0134(11) 0.1148(5) 0.5665(5) 0.083(3) Uani 0.779(18) 1 d D U P D 1
H89 H -0.0008 0.1328 0.6074 0.100 Uiso 0.779(18) 1 calc R U P D 1
H88 H -0.0198 0.0598 0.5465 0.100 Uiso 0.779(18) 1 calc R U P D 1
H87 H 0.0831 0.1148 0.5788 0.100 Uiso 0.779(18) 1 calc R U P D 1
C219 C -0.0001(13) 0.1464(8) 0.4512(6) 0.102(4) Uani 0.779(18) 1 d D U P D 1
H91 H -0.0323 0.0910 0.4314 0.122 Uiso 0.779(18) 1 calc R U P D 1
H92 H -0.0235 0.1833 0.4179 0.122 Uiso 0.779(18) 1 calc R U P D 1
H90 H 0.0696 0.1474 0.4632 0.122 Uiso 0.779(18) 1 calc R U P D 1
C220 C -0.1301(7) 0.1690(7) 0.5006(9) 0.104(4) Uani 0.779(18) 1 d D U P D 1
H93 H -0.1399 0.1872 0.5432 0.125 Uiso 0.779(18) 1 calc R U P D 1
H95 H -0.1586 0.2042 0.4670 0.125 Uiso 0.779(18) 1 calc R U P D 1
H94 H -0.1609 0.1128 0.4831 0.125 Uiso 0.779(18) 1 calc R U P D 1
C248 C -0.052(4) 0.120(2) 0.5582(16) 0.081(9) Uani 0.221(18) 1 d D U P D 2
H124 H 0.0043 0.1143 0.5977 0.098 Uiso 0.221(18) 1 calc R U P D 2
H123 H -0.0994 0.1449 0.5740 0.098 Uiso 0.221(18) 1 calc R U P D 2
H122 H -0.0811 0.0663 0.5316 0.098 Uiso 0.221(18) 1 calc R U P D 2
C249 C 0.043(3) 0.140(3) 0.477(2) 0.074(9) Uani 0.221(18) 1 d D U P D 2
H126 H 0.0580 0.1805 0.4507 0.089 Uiso 0.221(18) 1 calc R U P D 2
H127 H 0.1035 0.1296 0.5111 0.089 Uiso 0.221(18) 1 calc R U P D 2
H125 H 0.0102 0.0897 0.4469 0.089 Uiso 0.221(18) 1 calc R U P D 2
C250 C -0.114(2) 0.1787(17) 0.4544(16) 0.068(8) Uani 0.221(18) 1 d D U P D 2
H128 H -0.0986 0.2129 0.4237 0.082 Uiso 0.221(18) 1 calc R U P D 2
H130 H -0.1418 0.1241 0.4294 0.082 Uiso 0.221(18) 1 calc R U P D 2
H129 H -0.1601 0.2026 0.4718 0.082 Uiso 0.221(18) 1 calc R U P D 2
C221 C 0.0638(4) 0.5606(3) 0.6437(2) 0.0418(10) Uani 1 1 d . U . . .
C222 C -0.0327(4) 0.5247(3) 0.6167(3) 0.0461(11) Uani 1 1 d . U . . .
H96 H -0.0475 0.4693 0.5961 0.055 Uiso 1 1 calc R U . . .
C223 C -0.1068(4) 0.5676(3) 0.6194(3) 0.0509(12) Uani 1 1 d . U . . .
H97 H -0.1712 0.5411 0.5997 0.061 Uiso 1 1 calc R U . . .
C224 C -0.0900(4) 0.6494(3) 0.6503(3) 0.0495(12) Uani 1 1 d . U . . .
C225 C 0.0052(4) 0.6861(3) 0.6745(3) 0.0462(12) Uani 1 1 d . U . . .
H98 H 0.0195 0.7417 0.6946 0.055 Uiso 1 1 calc R U . . .
C226 C 0.0806(4) 0.6439(3) 0.6704(3) 0.0440(11) Uani 1 1 d . U . . .
H99 H 0.1442 0.6719 0.6859 0.053 Uiso 1 1 calc R U . . .
C227 C -0.1747(4) 0.6931(4) 0.6547(3) 0.0615(15) Uani 1 1 d . U . . .
C228 C -0.2276(6) 0.6459(5) 0.6918(5) 0.093(2) Uani 1 1 d . U . . .
H101 H -0.2491 0.5900 0.6679 0.112 Uiso 1 1 calc R U . . .
H100 H -0.1842 0.6453 0.7386 0.112 Uiso 1 1 calc R U . . .
H102 H -0.2837 0.6720 0.6926 0.112 Uiso 1 1 calc R U . . .
C229 C -0.2439(5) 0.6980(6) 0.5814(4) 0.093(2) Uani 1 1 d . U . . .
H103 H -0.2092 0.7285 0.5580 0.111 Uiso 1 1 calc R U . . .
H104 H -0.2680 0.6429 0.5561 0.111 Uiso 1 1 calc R U . . .
H105 H -0.2983 0.7257 0.5838 0.111 Uiso 1 1 calc R U . . .
C230 C -0.1423(5) 0.7797(4) 0.6928(5) 0.086(2) Uani 1 1 d . U . . .
H107 H -0.1080 0.8111 0.6696 0.103 Uiso 1 1 calc R U . . .
H106 H -0.1987 0.8052 0.6937 0.103 Uiso 1 1 calc R U . . .
H108 H -0.0993 0.7785 0.7396 0.103 Uiso 1 1 calc R U . . .
C231 C 0.2096(4) 0.5512(3) 0.6066(2) 0.0411(10) Uani 1 1 d . U . . .
C232 C 0.1712(4) 0.5957(3) 0.5544(2) 0.0433(11) Uani 1 1 d . U . . .
H109 H 0.1065 0.6064 0.5434 0.052 Uiso 1 1 calc R U . . .
C233 C 0.2248(4) 0.6251(3) 0.5176(3) 0.0466(12) Uani 1 1 d . U . . .
H110 H 0.1953 0.6545 0.4816 0.056 Uiso 1 1 calc R U . . .
C234 C 0.3216(4) 0.6127(3) 0.5321(3) 0.0503(12) Uani 1 1 d . U . . .
C235 C 0.3590(4) 0.5685(4) 0.5849(3) 0.0676(17) Uani 1 1 d . U . . .
H111 H 0.4240 0.5582 0.5967 0.081 Uiso 1 1 calc R U . . .
C236 C 0.3048(4) 0.5386(4) 0.6211(3) 0.0636(16) Uani 1 1 d . U . . .
H112 H 0.3338 0.5088 0.6568 0.076 Uiso 1 1 calc R U . . .
C237 C 0.3798(5) 0.6441(4) 0.4906(3) 0.0618(15) Uani 1 1 d . U . . .
C238 C 0.3463(7) 0.5927(6) 0.4219(4) 0.110(3) Uani 1 1 d . U . . .
H115 H 0.3531 0.5357 0.4274 0.132 Uiso 1 1 calc R U . . .
H113 H 0.2785 0.5975 0.3973 0.132 Uiso 1 1 calc R U . . .
H114 H 0.3853 0.6112 0.3960 0.132 Uiso 1 1 calc R U . . .
C239 C 0.3717(7) 0.7340(5) 0.4870(5) 0.094(2) Uani 1 1 d . U . . .
H118 H 0.3946 0.7645 0.5332 0.112 Uiso 1 1 calc R U . . .
H117 H 0.4111 0.7545 0.4620 0.112 Uiso 1 1 calc R U . . .
H116 H 0.3043 0.7408 0.4633 0.112 Uiso 1 1 calc R U . . .
C240 C 0.4884(6) 0.6393(7) 0.5260(5) 0.111(3) Uani 1 1 d . U . . .
H120 H 0.5120 0.6726 0.5712 0.133 Uiso 1 1 calc R U . . .
H121 H 0.4981 0.5827 0.5308 0.133 Uiso 1 1 calc R U . . .
H119 H 0.5238 0.6597 0.4985 0.133 Uiso 1 1 calc R U . . .
C1 C 0.7868(6) 0.6833(5) 0.9206(5) 0.120(3) Uani 0.767(6) 1 d D U P E 1
H131 H 0.8202 0.6890 0.9711 0.144 Uiso 0.767(6) 1 calc R U P E 1
Cl11 Cl 0.8032(2) 0.58753(19) 0.88976(17) 0.1041(12) Uani 0.767(6) 1 d D U P E 1
Cl12 Cl 0.6710(4) 0.6958(5) 0.9098(4) 0.139(3) Uani 0.767(6) 1 d D U P E 1
Cl13 Cl 0.8491(6) 0.7550(3) 0.8960(5) 0.202(3) Uani 0.767(6) 1 d D U P E 1
C1B C 0.7868(6) 0.6833(5) 0.9206(5) 0.120(3) Uani 0.233(6) 1 d . U P E 2
H132 H 0.8092 0.6296 0.9128 0.144 Uiso 0.233(6) 1 calc R U P E 2
Cl14 Cl 0.6751(13) 0.6704(16) 0.9253(17) 0.138(8) Uani 0.233(6) 1 d D U P E 2
Cl15 Cl 0.7832(13) 0.7412(9) 0.8524(7) 0.126(4) Uani 0.233(6) 1 d D U P E 2
Cl16 Cl 0.8591(10) 0.7370(9) 0.9924(6) 0.143(5) Uani 0.233(6) 1 d D U P E 2
C2 C 0.8217(7) 0.2305(6) 0.7320(7) 0.140(3) Uani 1 1 d D U . . .
H133 H 0.8541 0.2424 0.7827 0.168 Uiso 1 1 calc R U . . .
Cl21 Cl 0.8510(3) 0.3150(3) 0.6966(2) 0.1860(16) Uani 1 1 d D U . . .
Cl22 Cl 0.8664(4) 0.1489(3) 0.7016(3) 0.212(2) Uani 1 1 d D U . . .
Cl23 Cl 0.6978(3) 0.2085(4) 0.7124(3) 0.208(2) Uani 1 1 d D U . . .
C3 C 0.3475(7) 0.1383(6) 0.6499(6) 0.165(4) Uani 0.662(8) 1 d D U P F 1
H134 H 0.3147 0.1661 0.6786 0.199 Uiso 0.662(8) 1 calc R U P F 1
Cl31 Cl 0.3263(11) 0.1955(8) 0.5890(6) 0.254(6) Uani 0.662(8) 1 d D U P F 1
Cl32 Cl 0.4525(5) 0.1386(5) 0.7077(5) 0.210(4) Uani 0.662(8) 1 d D U P F 1
Cl33 Cl 0.2774(5) 0.0414(4) 0.6265(4) 0.171(3) Uani 0.662(8) 1 d D U P F 1
C3B C 0.3475(7) 0.1383(6) 0.6499(6) 0.165(4) Uani 0.338(8) 1 d D U P F 2
H135 H 0.3752 0.1794 0.6922 0.199 Uiso 0.338(8) 1 calc R U P F 2
Cl34 Cl 0.2870(11) 0.2041(10) 0.6030(7) 0.142(4) Uani 0.338(8) 1 d D U P F 2
Cl35 Cl 0.4561(9) 0.1329(10) 0.6402(11) 0.212(6) Uani 0.338(8) 1 d D U P F 2
Cl36 Cl 0.2936(13) 0.0825(11) 0.6815(10) 0.212(5) Uani 0.338(8) 1 d D U P F 2
C4 C 0.5577(10) 0.4327(7) 0.7530(8) 0.112(5) Uani 0.544(9) 1 d D U P G 1
H136 H 0.5323 0.4408 0.7910 0.134 Uiso 0.544(9) 1 calc R U P G 1
Cl41 Cl 0.5756(5) 0.5273(5) 0.7328(5) 0.114(2) Uani 0.544(9) 1 d D U P G 1
Cl42 Cl 0.6622(13) 0.3892(11) 0.7859(12) 0.149(6) Uani 0.25 1 d D U P G 1
Cl43 Cl 0.4676(6) 0.3692(4) 0.6874(5) 0.129(3) Uani 0.544(9) 1 d D U P G 1
C4B C 0.5998(15) 0.4284(13) 0.7797(17) 0.193(9) Uani 0.456(9) 1 d D U P G 2
H137 H 0.5906 0.4423 0.8241 0.231 Uiso 0.456(9) 1 calc R U P G 2
Cl44 Cl 0.5880(14) 0.5034(11) 0.7299(11) 0.209(7) Uani 0.456(9) 1 d D U P G 2
Cl45 Cl 0.7144(11) 0.4140(10) 0.7843(8) 0.225(7) Uani 0.456(9) 1 d D U P G 2
Cl46 Cl 0.5108(19) 0.3586(17) 0.7185(15) 0.181(8) Uani 0.25 1 d D U P G 2
Cl47 Cl 0.6128(18) 0.3843(13) 0.8205(9) 0.180(6) Uani 0.25 1 d D U P H 3
Cl48 Cl 0.553(2) 0.3306(13) 0.7792(17) 0.225(9) Uani 0.25 1 d D U P H 3
C5 C 0.3130(12) 0.0048(12) 0.4089(13) 0.178(6) Uani 0.509(12) 1 d D U P I 1
H138 H 0.2976 -0.0300 0.3638 0.214 Uiso 0.509(12) 1 calc R U P I 1
Cl51 Cl 0.3601(11) -0.0445(8) 0.4840(8) 0.204(5) Uani 0.509(12) 1 d D U P I 1
Cl52 Cl 0.2117(6) 0.0439(5) 0.4256(5) 0.142(3) Uani 0.509(12) 1 d D U P I 1
Cl53 Cl 0.3932(9) 0.0999(8) 0.4244(9) 0.237(6) Uani 0.509(12) 1 d D U P I 1
C5B C 0.3311(16) 0.0431(17) 0.4478(13) 0.199(6) Uani 0.491(12) 1 d D U P I 2
H139 H 0.3567 0.0845 0.4899 0.239 Uiso 0.491(12) 1 calc R U P I 2
Cl54 Cl 0.354(2) -0.0626(14) 0.4442(13) 0.340(10) Uani 0.491(12) 1 d D U P I 2
Cl55 Cl 0.2055(12) 0.0249(14) 0.3901(12) 0.306(8) Uani 0.491(12) 1 d D U P I 2
Cl56 Cl 0.3660(15) 0.0464(14) 0.3728(11) 0.337(9) Uani 0.491(12) 1 d D U P I 2

loop_
_atom_site_aniso_label
_atom_site_aniso_U_11
_atom_site_aniso_U_22
_atom_site_aniso_U_33
_atom_site_aniso_U_23
_atom_site_aniso_U_13
_atom_site_aniso_U_12
I1 0.0509(4) 0.0415(5) 0.0450(8) 0.0102(5) 0.0118(5) -0.0027(3)
I2 0.0827(7) 0.1021(6) 0.0662(7) -0.0050(4) 0.0418(6) -0.0261(4)
I1B 0.098(5) 0.0440(17) 0.064(4) 0.012(2) 0.033(4) -0.011(3)
I2B 0.123(4) 0.104(2) 0.157(7) 0.031(2) 0.084(5) -0.005(2)
S1 0.0527(7) 0.0336(6) 0.0354(6) 0.0004(5) 0.0046(5) -0.0010(5)
O1 0.050(2) 0.041(2) 0.072(3) 0.0203(19) -0.0033(19) -0.0041(17)
O2 0.067(2) 0.043(2) 0.038(2) 0.0005(16) -0.0009(18) 0.0059(18)
N1 0.048(2) 0.034(2) 0.033(2) 0.0073(16) 0.0030(18) -0.0009(17)
N2 0.057(3) 0.034(2) 0.033(2) 0.0065(17) 0.0046(18) -0.0036(18)
N3 0.076(3) 0.069(3) 0.058(3) -0.007(2) 0.032(3) -0.012(3)
C11 0.052(3) 0.031(2) 0.032(2) 0.0016(18) 0.010(2) -0.003(2)
C12 0.051(3) 0.034(2) 0.035(2) 0.0076(19) 0.010(2) 0.002(2)
C13 0.057(3) 0.040(3) 0.041(3) 0.009(2) -0.003(2) -0.002(2)
C14 0.064(4) 0.036(3) 0.053(3) 0.008(2) -0.002(3) -0.010(2)
C15 0.060(3) 0.038(3) 0.043(3) 0.012(2) 0.003(2) -0.006(2)
C16 0.049(3) 0.041(2) 0.028(2) 0.0079(19) 0.006(2) 0.000(2)
C17 0.045(3) 0.034(2) 0.042(3) 0.006(2) 0.011(2) 0.004(2)
C18 0.048(3) 0.033(2) 0.041(3) 0.0075(19) 0.011(2) 0.005(2)
C27 0.048(3) 0.042(3) 0.031(2) 0.006(2) 0.005(2) -0.001(2)
C28 0.047(3) 0.035(2) 0.029(2) 0.0075(18) 0.007(2) -0.003(2)
C31 0.085(5) 0.119(6) 0.064(4) -0.021(4) 0.040(4) -0.020(4)
C32 0.091(6) 0.137(8) 0.086(6) -0.034(5) 0.040(5) -0.023(5)
C33 0.153(8) 0.075(5) 0.101(6) 0.001(4) 0.061(6) -0.030(4)
C34 0.279(17) 0.076(7) 0.165(12) 0.019(7) 0.076(12) 0.049(9)
C35 0.071(4) 0.082(5) 0.060(4) 0.004(3) 0.013(3) -0.014(3)
C36 0.098(5) 0.081(5) 0.053(4) 0.003(3) 0.014(4) -0.016(4)
C37 0.072(4) 0.112(6) 0.068(5) -0.017(4) 0.031(4) -0.009(4)
C38 0.109(7) 0.102(6) 0.092(6) -0.005(5) 0.012(5) 0.017(5)
C111 0.045(3) 0.031(2) 0.036(2) 0.0089(19) 0.006(2) 0.002(2)
C112 0.049(3) 0.033(2) 0.044(3) 0.005(2) 0.012(2) 0.002(2)
C113 0.045(3) 0.040(3) 0.051(3) 0.009(2) 0.011(2) 0.000(2)
C114 0.053(3) 0.042(3) 0.043(3) 0.006(2) 0.004(2) -0.003(2)
C115 0.062(3) 0.046(3) 0.049(3) -0.011(2) 0.012(3) -0.002(3)
C116 0.053(3) 0.044(3) 0.047(3) -0.001(2) 0.008(2) 0.008(2)
C117 0.062(4) 0.055(3) 0.068(4) -0.004(3) 0.006(3) -0.008(3)
C118 0.124(14) 0.098(8) 0.118(11) 0.022(8) -0.065(9) -0.010(7)
C119 0.080(7) 0.091(7) 0.086(9) -0.041(6) 0.016(6) -0.029(5)
C120 0.075(7) 0.083(9) 0.126(9) -0.027(6) 0.044(6) -0.029(6)
C148 0.07(2) 0.16(3) 0.046(11) 0.004(16) 0.001(10) -0.01(2)
C149 0.07(2) 0.055(8) 0.14(3) -0.027(14) 0.01(2) -0.021(10)
C150 0.060(11) 0.06(2) 0.076(19) -0.010(16) 0.018(13) -0.028(13)
C121 0.048(3) 0.033(2) 0.041(3) 0.0062(19) 0.008(2) 0.004(2)
C122 0.059(3) 0.038(3) 0.043(3) 0.005(2) 0.009(2) -0.002(2)
C123 0.064(4) 0.050(3) 0.045(3) 0.011(2) 0.015(3) 0.003(3)
C124 0.069(4) 0.057(3) 0.042(3) 0.004(2) 0.016(3) 0.012(3)
C125 0.094(5) 0.056(4) 0.047(3) -0.006(3) 0.011(3) -0.019(3)
C126 0.080(4) 0.055(3) 0.047(3) 0.001(3) 0.013(3) -0.020(3)
C127 0.090(5) 0.083(4) 0.042(3) 0.002(3) 0.018(3) 0.009(4)
C128 0.174(9) 0.229(11) 0.060(5) 0.022(7) 0.060(6) 0.098(10)
C129 0.255(14) 0.119(7) 0.053(5) 0.024(5) 0.049(7) -0.020(7)
C130 0.116(6) 0.187(10) 0.043(4) 0.021(5) 0.006(4) 0.009(6)
C131 0.045(3) 0.033(2) 0.044(3) 0.006(2) 0.009(2) 0.001(2)
C132 0.044(3) 0.047(3) 0.048(3) 0.013(2) 0.007(2) 0.005(2)
C133 0.048(3) 0.056(3) 0.068(4) 0.016(3) 0.011(3) 0.010(3)
C134 0.052(3) 0.048(3) 0.075(4) 0.002(3) 0.021(3) 0.005(2)
C135 0.066(4) 0.072(4) 0.053(3) 0.006(3) 0.022(3) 0.013(3)
C136 0.058(3) 0.058(3) 0.045(3) 0.014(3) 0.015(3) 0.016(3)
C137 0.066(4) 0.077(4) 0.101(5) 0.005(4) 0.035(4) 0.014(3)
C138 0.121(12) 0.061(6) 0.24(2) 0.000(8) 0.089(14) 0.022(6)
C139 0.064(5) 0.091(8) 0.136(9) 0.008(7) 0.051(6) 0.009(5)
C140 0.111(10) 0.190(17) 0.111(8) 0.008(9) 0.064(7) 0.072(12)
C168 0.11(2) 0.081(18) 0.117(16) 0.002(13) 0.055(16) 0.058(17)
C169 0.085(18) 0.113(18) 0.14(3) 0.003(15) 0.07(2) 0.002(12)
C170 0.087(17) 0.083(18) 0.115(14) -0.005(12) 0.044(12) 0.043(12)
C211 0.046(3) 0.037(2) 0.031(2) 0.0069(19) 0.001(2) 0.000(2)
C212 0.064(3) 0.046(3) 0.033(3) 0.002(2) 0.011(2) -0.007(2)
C213 0.059(3) 0.044(3) 0.038(3) 0.010(2) 0.007(2) -0.008(2)
C214 0.055(3) 0.036(2) 0.039(3) 0.007(2) 0.004(2) 0.003(2)
C215 0.059(3) 0.049(3) 0.035(3) 0.003(2) 0.011(2) 0.007(2)
C216 0.052(3) 0.042(3) 0.035(3) 0.010(2) 0.012(2) 0.004(2)
C217 0.083(4) 0.036(3) 0.054(3) 0.001(2) 0.010(3) 0.003(3)
C218 0.124(9) 0.044(4) 0.083(6) 0.018(4) 0.037(6) 0.008(5)
C219 0.164(11) 0.062(6) 0.059(6) -0.015(5) 0.031(7) -0.019(7)
C220 0.088(5) 0.065(6) 0.119(10) -0.018(6) 0.003(6) -0.019(5)
C248 0.096(19) 0.047(13) 0.085(14) 0.006(11) 0.020(12) -0.025(12)
C249 0.081(14) 0.052(14) 0.072(17) -0.010(12) 0.014(12) 0.004(12)
C250 0.069(11) 0.041(12) 0.068(13) -0.012(10) 0.001(9) -0.008(9)
C221 0.047(3) 0.045(3) 0.027(2) 0.006(2) 0.008(2) -0.003(2)
C222 0.053(3) 0.042(3) 0.036(3) 0.001(2) 0.011(2) -0.006(2)
C223 0.046(3) 0.053(3) 0.046(3) 0.002(2) 0.012(2) -0.012(2)
C224 0.051(3) 0.052(3) 0.044(3) 0.010(2) 0.017(2) 0.003(2)
C225 0.050(3) 0.040(3) 0.042(3) 0.005(2) 0.010(2) -0.002(2)
C226 0.043(3) 0.042(3) 0.039(3) 0.010(2) 0.004(2) -0.005(2)
C227 0.047(3) 0.063(4) 0.069(4) 0.003(3) 0.018(3) -0.001(3)
C228 0.094(6) 0.090(5) 0.116(6) 0.008(5) 0.068(5) 0.009(4)
C229 0.055(4) 0.123(7) 0.093(5) 0.016(5) 0.015(4) 0.026(4)
C230 0.067(4) 0.070(4) 0.116(6) -0.005(4) 0.032(4) 0.016(3)
C231 0.045(3) 0.039(3) 0.032(2) 0.0047(19) 0.008(2) -0.002(2)
C232 0.044(3) 0.044(3) 0.035(3) 0.010(2) 0.006(2) 0.000(2)
C233 0.056(3) 0.043(3) 0.034(3) 0.009(2) 0.008(2) -0.002(2)
C234 0.052(3) 0.046(3) 0.048(3) 0.003(2) 0.016(2) -0.005(2)
C235 0.049(3) 0.089(5) 0.072(4) 0.033(3) 0.022(3) 0.016(3)
C236 0.050(3) 0.081(4) 0.065(4) 0.037(3) 0.018(3) 0.013(3)
C237 0.065(3) 0.068(4) 0.052(3) 0.005(3) 0.027(3) -0.011(3)
C238 0.136(7) 0.123(7) 0.074(5) -0.014(5) 0.062(5) -0.035(6)
C239 0.108(6) 0.084(4) 0.101(6) 0.022(4) 0.057(5) -0.018(4)
C240 0.070(4) 0.157(9) 0.115(7) 0.027(6) 0.047(4) -0.002(5)
C1 0.117(5) 0.114(5) 0.128(5) 0.004(4) 0.048(4) 0.008(4)
Cl11 0.119(2) 0.095(2) 0.106(2) 0.0025(16) 0.0525(19) 0.0223(17)
Cl12 0.120(3) 0.165(6) 0.124(4) -0.013(4) 0.033(3) 0.058(3)
Cl13 0.222(6) 0.120(3) 0.275(8) 0.042(5) 0.110(6) -0.026(4)
C1B 0.117(5) 0.114(5) 0.128(5) 0.004(4) 0.048(4) 0.008(4)
Cl14 0.114(9) 0.116(12) 0.197(17) 0.013(10) 0.083(10) -0.012(9)
Cl15 0.151(11) 0.131(9) 0.122(8) 0.011(7) 0.082(8) 0.029(8)
Cl16 0.137(8) 0.166(11) 0.120(7) -0.011(7) 0.055(6) -0.003(7)
C2 0.127(6) 0.164(7) 0.121(7) 0.025(6) 0.033(6) 0.023(6)
Cl21 0.152(3) 0.241(4) 0.152(3) 0.067(3) 0.027(2) 0.022(3)
Cl22 0.198(4) 0.218(4) 0.238(5) -0.014(4) 0.114(4) 0.028(3)
Cl23 0.129(3) 0.313(6) 0.202(4) 0.059(4) 0.077(3) 0.046(3)
C3 0.155(6) 0.159(6) 0.166(7) 0.020(5) 0.035(5) 0.035(5)
Cl31 0.300(12) 0.224(8) 0.173(7) 0.066(6) 0.006(7) -0.029(7)
Cl32 0.177(5) 0.174(5) 0.202(7) 0.028(5) -0.025(5) 0.005(4)
Cl33 0.152(4) 0.162(5) 0.175(6) 0.023(4) 0.036(4) 0.001(3)
C3B 0.155(6) 0.159(6) 0.166(7) 0.020(5) 0.035(5) 0.035(5)
Cl34 0.135(7) 0.159(7) 0.111(6) -0.008(5) 0.025(5) 0.022(6)
Cl35 0.147(7) 0.205(10) 0.258(13) -0.019(10) 0.055(8) 0.037(7)
Cl36 0.230(10) 0.196(10) 0.216(11) 0.033(8) 0.085(9) 0.043(8)
C4 0.123(8) 0.107(8) 0.115(9) 0.034(7) 0.048(7) 0.020(6)
Cl41 0.102(4) 0.114(4) 0.109(5) 0.038(4) 0.014(3) -0.010(3)
Cl42 0.146(10) 0.131(10) 0.183(13) 0.039(8) 0.059(9) 0.062(9)
Cl43 0.144(5) 0.108(4) 0.146(6) -0.003(4) 0.077(4) -0.007(4)
C4B 0.191(11) 0.199(12) 0.192(13) 0.032(8) 0.070(9) 0.033(9)
Cl44 0.270(13) 0.202(11) 0.165(10) 0.025(8) 0.092(9) 0.030(8)
Cl45 0.200(9) 0.249(13) 0.213(11) -0.023(9) 0.073(9) 0.047(9)
Cl46 0.180(12) 0.211(13) 0.182(17) 0.015(12) 0.110(11) 0.020(11)
Cl47 0.235(15) 0.179(13) 0.153(11) 0.055(10) 0.097(11) 0.020(11)
Cl48 0.204(15) 0.254(17) 0.234(17) -0.001(13) 0.111(13) 0.031(12)
C5 0.175(8) 0.189(9) 0.186(9) 0.033(7) 0.082(7) 0.033(6)
Cl51 0.196(8) 0.166(8) 0.262(12) 0.093(8) 0.073(8) 0.035(6)
Cl52 0.152(5) 0.117(5) 0.176(7) 0.018(4) 0.081(5) 0.027(4)
Cl53 0.214(8) 0.223(10) 0.338(14) 0.118(9) 0.157(9) 0.018(7)
C5B 0.201(8) 0.209(9) 0.195(9) 0.030(8) 0.083(7) 0.019(7)
Cl54 0.345(15) 0.266(12) 0.374(19) 0.083(12) 0.063(14) 0.082(11)
Cl55 0.232(9) 0.317(15) 0.344(17) 0.060(13) 0.066(9) 0.049(10)
Cl56 0.374(14) 0.401(17) 0.296(14) 0.051(12) 0.212(12) -0.020(13)

loop_
_atom_type_symbol
_atom_type_description
_atom_type_scat_dispersion_real
_atom_type_scat_dispersion_imag
_atom_type_scat_source
C C 0.0033 0.0016 'International Tables Vol C Tables 4.2.6.8 and 6.1.1.4'
H H 0.0000 0.0000 'International Tables Vol C Tables 4.2.6.8 and 6.1.1.4'
Cl Cl 0.1484 0.1585 'International Tables Vol C Tables 4.2.6.8 and 6.1.1.4'
I I -0.4742 1.8119 'International Tables Vol C Tables 4.2.6.8 and 6.1.1.4'
N N 0.0061 0.0033 'International Tables Vol C Tables 4.2.6.8 and 6.1.1.4'
O O 0.0106 0.0060 'International Tables Vol C Tables 4.2.6.8 and 6.1.1.4'
S S 0.1246 0.1234 'International Tables Vol C Tables 4.2.6.8 and 6.1.1.4'

loop_
_geom_angle_atom_site_label_1
_geom_angle_atom_site_label_2
_geom_angle_atom_site_label_3
_geom_angle
S1 I1 I2 174.51(12)
S1 I1B I2B 178.4(5)
C11 S1 I1 98.09(18)
C11 S1 I1B 101.5(3)
C17 N1 C12 127.2(4)
C17 N1 H1 116.4
C12 N1 H1 116.4
C27 N2 C16 126.2(4)
C27 N2 H2 116.9
C16 N2 H2 116.9
C37 N3 C33 104.2(6)
C37 N3 C35 113.4(6)
C33 N3 C35 110.9(6)
C37 N3 C31 110.6(6)
C33 N3 C31 112.2(6)
C35 N3 C31 105.7(5)
C12 C11 C16 119.5(4)
C12 C11 S1 120.6(4)
C16 C11 S1 119.9(4)
C13 C12 C11 119.9(4)
C13 C12 N1 121.9(4)
C11 C12 N1 118.2(4)
C14 C13 C12 119.4(5)
C14 C13 H3 120.3
C12 C13 H3 120.3
C15 C14 C13 121.5(5)
C15 C14 H4 119.3
C13 C14 H4 119.3
C14 C15 C16 119.7(5)
C14 C15 H5 120.2
C16 C15 H5 120.2
C15 C16 C11 120.1(4)
C15 C16 N2 121.2(4)
C11 C16 N2 118.7(4)
O1 C17 N1 122.6(4)
O1 C17 C18 119.7(4)
N1 C17 C18 117.7(4)
C111 C18 C121 110.3(4)
C111 C18 C131 110.6(4)
C121 C18 C131 110.3(4)
C111 C18 C17 112.6(4)
C121 C18 C17 109.2(4)
C131 C18 C17 103.6(4)
O2 C27 N2 122.0(4)
O2 C27 C28 121.1(4)
N2 C27 C28 116.6(4)
C221 C28 C231 112.1(4)
C221 C28 C211 110.3(4)
C231 C28 C211 110.2(4)
C221 C28 C27 107.5(4)
C231 C28 C27 105.1(4)
C211 C28 C27 111.5(4)
C32 C31 N3 115.0(6)
C32 C31 H7 108.5
N3 C31 H7 108.5
C32 C31 H6 108.5
N3 C31 H6 108.5
H7 C31 H6 107.5
C31 C32 H9 109.5
C31 C32 H8 109.5
H9 C32 H8 109.5
C31 C32 H10 109.5
H9 C32 H10 109.5
H8 C32 H10 109.5
N3 C33 C34 113.7(9)
N3 C33 H12 108.8
C34 C33 H12 108.8
N3 C33 H11 108.8
C34 C33 H11 108.8
H12 C33 H11 107.7
C33 C34 H14 109.5
C33 C34 H15 109.5
H14 C34 H15 109.5
C33 C34 H13 109.5
H14 C34 H13 109.5
H15 C34 H13 109.5
N3 C35 C36 115.8(6)
N3 C35 H16 108.3
C36 C35 H16 108.3
N3 C35 H17 108.3
C36 C35 H17 108.3
H16 C35 H17 107.4
C35 C36 H19 109.5
C35 C36 H18 109.5
H19 C36 H18 109.5
C35 C36 H20 109.5
H19 C36 H20 109.5
H18 C36 H20 109.5
C38 C37 N3 117.7(7)
C38 C37 H21 107.9
N3 C37 H21 107.9
C38 C37 H22 107.9
N3 C37 H22 107.9
H21 C37 H22 107.2
C37 C38 H24 109.5
C37 C38 H25 109.5
H24 C38 H25 109.5
C37 C38 H23 109.5
H24 C38 H23 109.5
H25 C38 H23 109.5
C116 C111 C112 116.7(5)
C116 C111 C18 123.0(5)
C112 C111 C18 120.2(4)
C113 C112 C111 121.9(5)
C113 C112 H26 119.1
C111 C112 H26 119.1
C112 C113 C114 121.0(5)
C112 C113 H27 119.5
C114 C113 H27 119.5
C115 C114 C113 117.0(5)
C115 C114 C117 122.3(5)
C113 C114 C117 120.7(5)
C114 C115 C116 122.2(5)
C114 C115 H28 118.9
C116 C115 H28 118.9
C111 C116 C115 121.2(5)
C111 C116 H29 119.4
C115 C116 H29 119.4
C148 C117 C150 108(2)
C119 C117 C118 106.2(9)
C148 C117 C149 118(3)
C150 C117 C149 112(2)
C119 C117 C120 108.6(8)
C118 C117 C120 109.7(10)
C148 C117 C114 104(2)
C150 C117 C114 110.1(13)
C119 C117 C114 113.7(6)
C118 C117 C114 107.4(7)
C149 C117 C114 103.9(16)
C120 C117 C114 111.0(6)
C117 C118 H30 109.5
C117 C118 H31 109.5
H30 C118 H31 109.5
C117 C118 H32 109.5
H30 C118 H32 109.5
H31 C118 H32 109.5
C117 C119 H33 109.5
C117 C119 H34 109.5
H33 C119 H34 109.5
C117 C119 H35 109.5
H33 C119 H35 109.5
H34 C119 H35 109.5
C117 C120 H36 109.5
C117 C120 H37 109.5
H36 C120 H37 109.5
C117 C120 H38 109.5
H36 C120 H38 109.5
H37 C120 H38 109.5
C117 C148 H65 109.5
C117 C148 H66 109.5
H65 C148 H66 109.5
C117 C148 H67 109.5
H65 C148 H67 109.5
H66 C148 H67 109.5
C117 C149 H68 109.5
C117 C149 H69 109.5
H68 C149 H69 109.5
C117 C149 H70 109.5
H68 C149 H70 109.5
H69 C149 H70 109.5
C117 C150 H71 109.5
C117 C150 H72 109.5
H71 C150 H72 109.5
C117 C150 H73 109.5
H71 C150 H73 109.5
H72 C150 H73 109.5
C126 C121 C122 115.1(5)
C126 C121 C18 124.5(5)
C122 C121 C18 120.3(4)
C123 C122 C121 122.4(5)
C123 C122 H39 118.8
C121 C122 H39 118.8
C122 C123 C124 122.4(5)
C122 C123 H40 118.8
C124 C123 H40 118.8
C125 C124 C123 115.0(5)
C125 C124 C127 121.8(6)
C123 C124 C127 123.1(6)
C126 C125 C124 122.5(6)
C126 C125 H41 118.7
C124 C125 H41 118.7
C125 C126 C121 122.6(6)
C125 C126 H42 118.7
C121 C126 H42 118.7
C128 C127 C129 111.8(9)
C128 C127 C130 110.6(8)
C129 C127 C130 104.3(8)
C128 C127 C124 108.2(6)
C129 C127 C124 111.4(6)
C130 C127 C124 110.6(6)
C127 C128 H45 109.5
C127 C128 H43 109.5
H45 C128 H43 109.5
C127 C128 H44 109.5
H45 C128 H44 109.5
H43 C128 H44 109.5
C127 C129 H47 109.5
C127 C129 H46 109.5
H47 C129 H46 109.5
C127 C129 H48 109.5
H47 C129 H48 109.5
H46 C129 H48 109.5
C127 C130 H49 109.5
C127 C130 H50 109.5
H49 C130 H50 109.5
C127 C130 H51 109.5
H49 C130 H51 109.5
H50 C130 H51 109.5
C132 C131 C136 117.5(5)
C132 C131 C18 122.6(5)
C136 C131 C18 119.7(4)
C131 C132 C133 120.6(5)
C131 C132 H52 119.7
C133 C132 H52 119.7
C132 C133 C134 123.0(5)
C132 C133 H53 118.5
C134 C133 H53 118.5
C133 C134 C135 115.1(5)
C133 C134 C137 122.3(6)
C135 C134 C137 122.6(6)
C136 C135 C134 122.1(6)
C136 C135 H54 118.9
C134 C135 H54 118.9
C135 C136 C131 121.7(5)
C135 C136 H55 119.2
C131 C136 H55 119.2
C138 C137 C134 112.4(8)
C134 C137 C169 109.6(15)
C134 C137 C170 110.2(11)
C169 C137 C170 116(2)
C134 C137 C168 111.0(14)
C169 C137 C168 111(2)
C170 C137 C168 98.1(18)
C138 C137 C140 112.6(11)
C134 C137 C140 112.7(7)
C138 C137 C139 106.7(10)
C134 C137 C139 108.2(7)
C140 C137 C139 103.5(9)
C137 C138 H58 109.5
C137 C138 H57 109.5
H58 C138 H57 109.5
C137 C138 H56 109.5
H58 C138 H56 109.5
H57 C138 H56 109.5
C137 C139 H60 109.5
C137 C139 H61 109.5
H60 C139 H61 109.5
C137 C139 H59 109.5
H60 C139 H59 109.5
H61 C139 H59 109.5
C137 C140 H62 109.5
C137 C140 H64 109.5
H62 C140 H64 109.5
C137 C140 H63 109.5
H62 C140 H63 109.5
H64 C140 H63 109.5
C137 C168 H76 109.5
C137 C168 H75 109.5
H76 C168 H75 109.5
C137 C168 H74 109.5
H76 C168 H74 109.5
H75 C168 H74 109.5
C137 C169 H78 109.5
C137 C169 H79 109.5
H78 C169 H79 109.5
C137 C169 H77 109.5
H78 C169 H77 109.5
H79 C169 H77 109.5
C137 C170 H80 109.5
C137 C170 H82 109.5
H80 C170 H82 109.5
C137 C170 H81 109.5
H80 C170 H81 109.5
H82 C170 H81 109.5
C216 C211 C212 117.0(5)
C216 C211 C28 122.1(4)
C212 C211 C28 120.8(4)
C213 C212 C211 121.4(5)
C213 C212 H83 119.3
C211 C212 H83 119.3
C212 C213 C214 121.9(5)
C212 C213 H84 119.0
C214 C213 H84 119.0
C215 C214 C213 116.3(5)
C215 C214 C217 122.3(5)
C213 C214 C217 121.4(5)
C214 C215 C216 122.1(5)
C214 C215 H85 118.9
C216 C215 H85 118.9
C211 C216 C215 121.2(5)
C211 C216 H86 119.4
C215 C216 H86 119.4
C248 C217 C250 106(2)
C219 C217 C214 112.9(7)
C248 C217 C214 116.1(14)
C250 C217 C214 108.8(11)
C248 C217 C249 118(2)
C250 C217 C249 102(2)
C214 C217 C249 105.6(17)
C219 C217 C220 112.9(9)
C214 C217 C220 108.3(5)
C219 C217 C218 109.9(8)
C214 C217 C218 108.3(6)
C220 C217 C218 104.1(8)
C217 C218 H89 109.5
C217 C218 H88 109.5
H89 C218 H88 109.5
C217 C218 H87 109.5
H89 C218 H87 109.5
H88 C218 H87 109.5
C217 C219 H91 109.5
C217 C219 H92 109.5
H91 C219 H92 109.5
C217 C219 H90 109.5
H91 C219 H90 109.5
H92 C219 H90 109.5
C217 C220 H93 109.5
C217 C220 H95 109.5
H93 C220 H95 109.5
C217 C220 H94 109.5
H93 C220 H94 109.5
H95 C220 H94 109.5
C217 C248 H124 109.5
C217 C248 H123 109.5
H124 C248 H123 109.5
C217 C248 H122 109.5
H124 C248 H122 109.5
H123 C248 H122 109.5
C217 C249 H126 109.5
C217 C249 H127 109.5
H126 C249 H127 109.5
C217 C249 H125 109.5
H126 C249 H125 109.5
H127 C249 H125 109.5
C217 C250 H128 109.5
C217 C250 H130 109.5
H128 C250 H130 109.5
C217 C250 H129 109.5
H128 C250 H129 109.5
H130 C250 H129 109.5
C222 C221 C226 116.4(5)
C222 C221 C28 122.5(4)
C226 C221 C28 121.2(4)
C223 C222 C221 121.8(5)
C223 C222 H96 119.1
C221 C222 H96 119.1
C222 C223 C224 122.1(5)
C222 C223 H97 118.9
C224 C223 H97 118.9
C225 C224 C223 116.0(5)
C225 C224 C227 124.0(5)
C223 C224 C227 120.0(5)
C224 C225 C226 122.3(5)
C224 C225 H98 118.9
C226 C225 H98 118.9
C225 C226 C221 121.1(5)
C225 C226 H99 119.4
C221 C226 H99 119.4
C228 C227 C230 108.3(6)
C228 C227 C224 109.2(6)
C230 C227 C224 112.5(5)
C228 C227 C229 110.1(6)
C230 C227 C229 107.6(6)
C224 C227 C229 109.0(5)
C227 C228 H101 109.5
C227 C228 H100 109.5
H101 C228 H100 109.5
C227 C228 H102 109.5
H101 C228 H102 109.5
H100 C228 H102 109.5
C227 C229 H103 109.5
C227 C229 H104 109.5
H103 C229 H104 109.5
C227 C229 H105 109.5
H103 C229 H105 109.5
H104 C229 H105 109.5
C227 C230 H107 109.5
C227 C230 H106 109.5
H107 C230 H106 109.5
C227 C230 H108 109.5
H107 C230 H108 109.5
H106 C230 H108 109.5
C232 C231 C236 116.6(5)
C232 C231 C28 121.9(4)
C236 C231 C28 121.4(5)
C231 C232 C233 121.8(5)
C231 C232 H109 119.1
C233 C232 H109 119.1
C232 C233 C234 121.9(5)
C232 C233 H110 119.0
C234 C233 H110 119.0
C235 C234 C233 115.4(5)
C235 C234 C237 122.9(5)
C233 C234 C237 121.7(5)
C234 C235 C236 122.4(6)
C234 C235 H111 118.8
C236 C235 H111 118.8
C231 C236 C235 121.9(5)
C231 C236 H112 119.1
C235 C236 H112 119.1
C238 C237 C239 113.1(7)
C238 C237 C234 109.3(5)
C239 C237 C234 109.6(5)
C238 C237 C240 108.0(7)
C239 C237 C240 105.6(7)
C234 C237 C240 111.2(6)
C237 C238 H115 109.5
C237 C238 H113 109.5
H115 C238 H113 109.5
C237 C238 H114 109.5
H115 C238 H114 109.5
H113 C238 H114 109.5
C237 C239 H118 109.5
C237 C239 H117 109.5
H118 C239 H117 109.5
C237 C239 H116 109.5
H118 C239 H116 109.5
H117 C239 H116 109.5
C237 C240 H120 109.5
C237 C240 H121 109.5
H120 C240 H121 109.5
C237 C240 H119 109.5
H120 C240 H119 109.5
H121 C240 H119 109.5
Cl13 C1 Cl12 116.3(6)
Cl13 C1 Cl11 110.1(5)
Cl12 C1 Cl11 115.0(6)
Cl13 C1 H131 104.7
Cl12 C1 H131 104.7
Cl11 C1 H131 104.7
Cl16 C1B Cl14 107.5(13)
Cl16 C1B Cl15 108.1(9)
Cl14 C1B Cl15 108.9(12)
Cl16 C1B H132 110.7
Cl14 C1B H132 110.7
Cl15 C1B H132 110.7
Cl22 C2 Cl23 110.8(6)
Cl22 C2 Cl21 107.7(6)
Cl23 C2 Cl21 112.1(6)
Cl22 C2 H133 108.7
Cl23 C2 H133 108.7
Cl21 C2 H133 108.7
Cl32 C3 Cl31 124.0(9)
Cl32 C3 Cl33 112.7(6)
Cl31 C3 Cl33 115.0(8)
Cl32 C3 H134 99.6
Cl31 C3 H134 99.6
Cl33 C3 H134 99.6
Cl36 C3B Cl34 118.2(11)
Cl36 C3B Cl35 129.9(11)
Cl34 C3B Cl35 110.6(11)
Cl36 C3B H135 93.7
Cl34 C3B H135 93.7
Cl35 C3B H135 93.7
Cl41 C4 Cl43 112.1(8)
Cl41 C4 Cl42 114.3(11)
Cl43 C4 Cl42 113.5(11)
Cl41 C4 H136 105.3
Cl43 C4 H136 105.3
Cl42 C4 H136 105.3
Cl44 C4B Cl45 96.0(12)
Cl44 C4B Cl46 94.9(19)
Cl45 C4B Cl46 113.6(19)
Cl44 C4B H137 116.2
Cl45 C4B H137 116.2
Cl46 C4B H137 116.2
Cl52 C5 Cl51 99.2(12)
Cl52 C5 Cl53 100.1(11)
Cl51 C5 Cl53 106.4(13)
Cl52 C5 H138 116.2
Cl51 C5 H138 116.2
Cl53 C5 H138 116.2
Cl54 C5B Cl55 97.7(18)
Cl54 C5B Cl56 87.1(11)
Cl55 C5B Cl56 88.1(12)
Cl54 C5B H139 124.4
Cl55 C5B H139 124.4
Cl56 C5B H139 124.4

loop_
_geom_bond_atom_site_label_1
_geom_bond_atom_site_label_2
_geom_bond_distance
I1 S1 2.523(2)
I1 I2 3.100(2)
I1B S1 2.543(8)
I1B I2B 3.095(8)
S1 C11 1.772(5)
O1 C17 1.220(6)
O2 C27 1.223(6)
N1 C17 1.353(6)
N1 C12 1.415(6)
N1 H1 0.8800
N2 C27 1.356(6)
N2 C16 1.416(6)
N2 H2 0.8800
N3 C37 1.509(10)
N3 C33 1.513(10)
N3 C35 1.520(8)
N3 C31 1.531(8)
C11 C12 1.403(7)
C11 C16 1.412(7)
C12 C13 1.399(7)
C13 C14 1.395(7)
C13 H3 0.9500
C14 C15 1.377(8)
C14 H4 0.9500
C15 C16 1.392(7)
C15 H5 0.9500
C17 C18 1.572(7)
C18 C111 1.544(7)
C18 C121 1.546(7)
C18 C131 1.556(7)
C27 C28 1.576(6)
C28 C221 1.545(7)
C28 C231 1.546(7)
C28 C211 1.547(6)
C31 C32 1.491(10)
C31 H7 0.9900
C31 H6 0.9900
C32 H9 0.9800
C32 H8 0.9800
C32 H10 0.9800
C33 C34 1.555(16)
C33 H12 0.9900
C33 H11 0.9900
C34 H14 0.9800
C34 H15 0.9800
C34 H13 0.9800
C35 C36 1.533(9)
C35 H16 0.9900
C35 H17 0.9900
C36 H19 0.9800
C36 H18 0.9800
C36 H20 0.9800
C37 C38 1.476(12)
C37 H21 0.9900
C37 H22 0.9900
C38 H24 0.9800
C38 H25 0.9800
C38 H23 0.9800
C111 C116 1.391(7)
C111 C112 1.396(7)
C112 C113 1.392(7)
C112 H26 0.9500
C113 C114 1.399(7)
C113 H27 0.9500
C114 C115 1.377(8)
C114 C117 1.547(8)
C115 C116 1.394(8)
C115 H28 0.9500
C116 H29 0.9500
C117 C148 1.520(16)
C117 C150 1.520(15)
C117 C119 1.523(9)
C117 C118 1.529(11)
C117 C149 1.530(16)
C117 C120 1.534(10)
C118 H30 0.9800
C118 H31 0.9800
C118 H32 0.9800
C119 H33 0.9800
C119 H34 0.9800
C119 H35 0.9800
C120 H36 0.9800
C120 H37 0.9800
C120 H38 0.9800
C148 H65 0.9800
C148 H66 0.9800
C148 H67 0.9800
C149 H68 0.9800
C149 H69 0.9800
C149 H70 0.9800
C150 H71 0.9800
C150 H72 0.9800
C150 H73 0.9800
C121 C126 1.386(8)
C121 C122 1.392(7)
C122 C123 1.381(8)
C122 H39 0.9500
C123 C124 1.396(8)
C123 H40 0.9500
C124 C125 1.386(9)
C124 C127 1.535(8)
C125 C126 1.381(9)
C125 H41 0.9500
C126 H42 0.9500
C127 C128 1.494(11)
C127 C129 1.501(12)
C127 C130 1.507(12)
C128 H45 0.9800
C128 H43 0.9800
C128 H44 0.9800
C129 H47 0.9800
C129 H46 0.9800
C129 H48 0.9800
C130 H49 0.9800
C130 H50 0.9800
C130 H51 0.9800
C131 C132 1.375(7)
C131 C136 1.392(8)
C132 C133 1.387(8)
C132 H52 0.9500
C133 C134 1.396(9)
C133 H53 0.9500
C134 C135 1.398(9)
C134 C137 1.515(9)
C135 C136 1.372(8)
C135 H54 0.9500
C136 H55 0.9500
C137 C138 1.502(11)
C137 C169 1.526(15)
C137 C170 1.549(15)
C137 C168 1.557(15)
C137 C140 1.558(12)
C137 C139 1.570(11)
C138 H58 0.9800
C138 H57 0.9800
C138 H56 0.9800
C139 H60 0.9800
C139 H61 0.9800
C139 H59 0.9800
C140 H62 0.9800
C140 H64 0.9800
C140 H63 0.9800
C168 H76 0.9800
C168 H75 0.9800
C168 H74 0.9800
C169 H78 0.9800
C169 H79 0.9800
C169 H77 0.9800
C170 H80 0.9800
C170 H82 0.9800
C170 H81 0.9800
C211 C216 1.381(7)
C211 C212 1.400(7)
C212 C213 1.388(7)
C212 H83 0.9500
C213 C214 1.395(8)
C213 H84 0.9500
C214 C215 1.387(8)
C214 C217 1.536(7)
C215 C216 1.402(7)
C215 H85 0.9500
C216 H86 0.9500
C217 C219 1.504(10)
C217 C248 1.509(15)
C217 C250 1.533(15)
C217 C249 1.537(15)
C217 C220 1.538(10)
C217 C218 1.544(9)
C218 H89 0.9800
C218 H88 0.9800
C218 H87 0.9800
C219 H91 0.9800
C219 H92 0.9800
C219 H90 0.9800
C220 H93 0.9800
C220 H95 0.9800
C220 H94 0.9800
C248 H124 0.9800
C248 H123 0.9800
C248 H122 0.9800
C249 H126 0.9800
C249 H127 0.9800
C249 H125 0.9800
C250 H128 0.9800
C250 H130 0.9800
C250 H129 0.9800
C221 C222 1.403(7)
C221 C226 1.407(7)
C222 C223 1.381(8)
C222 H96 0.9500
C223 C224 1.408(8)
C223 H97 0.9500
C224 C225 1.391(8)
C224 C227 1.536(8)
C225 C226 1.399(7)
C225 H98 0.9500
C226 H99 0.9500
C227 C228 1.521(10)
C227 C230 1.524(9)
C227 C229 1.554(10)
C228 H101 0.9800
C228 H100 0.9800
C228 H102 0.9800
C229 H103 0.9800
C229 H104 0.9800
C229 H105 0.9800
C230 H107 0.9800
C230 H106 0.9800
C230 H108 0.9800
C231 C232 1.384(7)
C231 C236 1.386(8)
C232 C233 1.390(7)
C232 H109 0.9500
C233 C234 1.408(8)
C233 H110 0.9500
C234 C235 1.389(8)
C234 C237 1.531(8)
C235 C236 1.389(8)
C235 H111 0.9500
C236 H112 0.9500
C237 C238 1.498(10)
C237 C239 1.525(10)
C237 C240 1.546(11)
C238 H115 0.9800
C238 H113 0.9800
C238 H114 0.9800
C239 H118 0.9800
C239 H117 0.9800
C239 H116 0.9800
C240 H120 0.9800
C240 H121 0.9800
C240 H119 0.9800
C1 Cl13 1.688(9)
C1 Cl12 1.697(9)
C1 Cl11 1.727(8)
C1 H131 1.0000
C1B Cl16 1.633(11)
C1B Cl14 1.700(13)
C1B Cl15 1.811(12)
C1B H132 1.0000
C2 Cl22 1.721(10)
C2 Cl23 1.746(9)
C2 Cl21 1.759(10)
C2 H133 1.0000
C3 Cl32 1.621(10)
C3 Cl31 1.648(11)
C3 Cl33 1.769(10)
C3 H134 1.0000
C3B Cl36 1.530(12)
C3B Cl34 1.675(13)
C3B Cl35 1.709(13)
C3B H135 1.0000
C4 Cl41 1.705(11)
C4 Cl43 1.731(12)
C4 Cl42 1.732(13)
C4 H136 1.0000
C4B Cl44 1.706(15)
C4B Cl45 1.717(15)
C4B Cl46 1.735(16)
C4B H137 1.0000
Cl47 Cl48 1.23(3)
C5 Cl52 1.821(17)
C5 Cl51 1.821(17)
C5 Cl53 1.830(17)
C5 H138 1.0000
C5B Cl54 1.824(18)
C5B Cl55 1.826(18)
C5B Cl56 1.836(18)
C5B H139 1.0000

loop_
_geom_torsion_atom_site_label_1
_geom_torsion_atom_site_label_2
_geom_torsion_atom_site_label_3
_geom_torsion_atom_site_label_4
_geom_torsion
I1 S1 C11 C12 91.4(4)
I1B S1 C11 C12 97.7(5)
I1 S1 C11 C16 -89.3(4)
I1B S1 C11 C16 -83.0(5)
C16 C11 C12 C13 0.0(8)
S1 C11 C12 C13 179.2(4)
C16 C11 C12 N1 177.0(5)
S1 C11 C12 N1 -3.7(7)
C17 N1 C12 C13 -15.1(8)
C17 N1 C12 C11 167.8(5)
C11 C12 C13 C14 -0.9(8)
N1 C12 C13 C14 -177.9(5)
C12 C13 C14 C15 0.6(10)
C13 C14 C15 C16 0.7(10)
C14 C15 C16 C11 -1.6(8)
C14 C15 C16 N2 -179.5(5)
C12 C11 C16 C15 1.3(8)
S1 C11 C16 C15 -178.0(4)
C12 C11 C16 N2 179.2(5)
S1 C11 C16 N2 -0.1(7)
C27 N2 C16 C15 -28.1(8)
C27 N2 C16 C11 154.0(5)
C12 N1 C17 O1 -0.7(8)
C12 N1 C17 C18 -178.6(4)
O1 C17 C18 C111 -177.5(5)
N1 C17 C18 C111 0.5(6)
O1 C17 C18 C121 59.6(6)
N1 C17 C18 C121 -122.5(5)
O1 C17 C18 C131 -58.0(6)
N1 C17 C18 C131 120.0(5)
C16 N2 C27 O2 -3.8(8)
C16 N2 C27 C28 170.6(4)
O2 C27 C28 C221 -40.3(6)
N2 C27 C28 C221 145.2(4)
O2 C27 C28 C231 79.3(6)
N2 C27 C28 C231 -95.2(5)
O2 C27 C28 C211 -161.3(5)
N2 C27 C28 C211 24.2(6)
C37 N3 C31 C32 63.1(10)
C33 N3 C31 C32 -52.8(11)
C35 N3 C31 C32 -173.8(8)
C37 N3 C33 C34 179.5(8)
C35 N3 C33 C34 57.2(10)
C31 N3 C33 C34 -60.8(10)
C37 N3 C35 C36 -62.0(9)
C33 N3 C35 C36 54.8(9)
C31 N3 C35 C36 176.6(7)
C33 N3 C37 C38 171.6(7)
C35 N3 C37 C38 -67.7(8)
C31 N3 C37 C38 50.8(9)
C121 C18 C111 C116 -121.2(5)
C131 C18 C111 C116 1.1(6)
C17 C18 C111 C116 116.5(5)
C121 C18 C111 C112 56.8(6)
C131 C18 C111 C112 179.1(4)
C17 C18 C111 C112 -65.6(6)
C116 C111 C112 C113 -2.1(7)
C18 C111 C112 C113 179.8(4)
C111 C112 C113 C114 0.5(8)
C112 C113 C114 C115 1.8(8)
C112 C113 C114 C117 -177.8(5)
C113 C114 C115 C116 -2.4(9)
C117 C114 C115 C116 177.1(6)
C112 C111 C116 C115 1.4(8)
C18 C111 C116 C115 179.5(5)
C114 C115 C116 C111 0.9(9)
C115 C114 C117 C148 -79(2)
C113 C114 C117 C148 100(2)
C115 C114 C117 C150 165(2)
C113 C114 C117 C150 -15(2)
C115 C114 C117 C119 3.4(11)
C113 C114 C117 C119 -177.0(9)
C115 C114 C117 C118 -113.8(12)
C113 C114 C117 C118 65.7(12)
C115 C114 C117 C149 45(3)
C113 C114 C117 C149 -136(3)
C115 C114 C117 C120 126.3(9)
C113 C114 C117 C120 -54.2(10)
C111 C18 C121 C126 -157.2(5)
C131 C18 C121 C126 80.3(6)
C17 C18 C121 C126 -32.9(7)
C111 C18 C121 C122 26.8(6)
C131 C18 C121 C122 -95.6(6)
C17 C18 C121 C122 151.2(5)
C126 C121 C122 C123 -0.6(8)
C18 C121 C122 C123 175.7(5)
C121 C122 C123 C124 1.0(9)
C122 C123 C124 C125 -0.1(9)
C122 C123 C124 C127 177.3(6)
C123 C124 C125 C126 -1.1(10)
C127 C124 C125 C126 -178.6(7)
C124 C125 C126 C121 1.6(12)
C122 C121 C126 C125 -0.7(10)
C18 C121 C126 C125 -176.8(6)
C125 C124 C127 C128 77.8(10)
C123 C124 C127 C128 -99.5(9)
C125 C124 C127 C129 -158.9(8)
C123 C124 C127 C129 23.8(11)
C125 C124 C127 C130 -43.5(10)
C123 C124 C127 C130 139.3(8)
C111 C18 C131 C132 -105.1(5)
C121 C18 C131 C132 17.2(6)
C17 C18 C131 C132 134.0(5)
C111 C18 C131 C136 70.3(6)
C121 C18 C131 C136 -167.4(5)
C17 C18 C131 C136 -50.6(6)
C136 C131 C132 C133 0.4(8)
C18 C131 C132 C133 175.8(5)
C131 C132 C133 C134 0.4(9)
C132 C133 C134 C135 -1.1(9)
C132 C133 C134 C137 179.3(6)
C133 C134 C135 C136 1.1(9)
C137 C134 C135 C136 -179.3(6)
C134 C135 C136 C131 -0.4(10)
C132 C131 C136 C135 -0.4(9)
C18 C131 C136 C135 -176.0(5)
C133 C134 C137 C138 48.3(13)
C135 C134 C137 C138 -131.2(12)
C133 C134 C137 C169 -112(2)
C135 C134 C137 C169 69(2)
C133 C134 C137 C170 119.2(18)
C135 C134 C137 C170 -60.3(19)
C133 C134 C137 C168 12(2)
C135 C134 C137 C168 -167.9(19)
C133 C134 C137 C140 176.9(10)
C135 C134 C137 C140 -2.7(12)
C133 C134 C137 C139 -69.3(10)
C135 C134 C137 C139 111.2(9)
C221 C28 C211 C216 108.5(5)
C231 C28 C211 C216 -15.8(6)
C27 C28 C211 C216 -132.1(5)
C221 C28 C211 C212 -67.7(6)
C231 C28 C211 C212 168.0(5)
C27 C28 C211 C212 51.8(6)
C216 C211 C212 C213 0.8(8)
C28 C211 C212 C213 177.1(5)
C211 C212 C213 C214 -1.6(9)
C212 C213 C214 C215 1.1(8)
C212 C213 C214 C217 -176.8(5)
C213 C214 C215 C216 0.1(8)
C217 C214 C215 C216 178.0(5)
C212 C211 C216 C215 0.4(8)
C28 C211 C216 C215 -175.8(5)
C214 C215 C216 C211 -0.9(8)
C215 C214 C217 C219 12.2(10)
C213 C214 C217 C219 -170.0(9)
C215 C214 C217 C248 172(2)
C213 C214 C217 C248 -10(2)
C215 C214 C217 C250 -68.8(19)
C213 C214 C217 C250 109.0(19)
C215 C214 C217 C249 40.0(19)
C213 C214 C217 C249 -142.2(18)
C215 C214 C217 C220 -113.6(9)
C213 C214 C217 C220 64.2(9)
C215 C214 C217 C218 134.1(8)
C213 C214 C217 C218 -48.1(9)
C231 C28 C221 C222 122.9(5)
C211 C28 C221 C222 -0.2(6)
C27 C28 C221 C222 -122.1(5)
C231 C28 C221 C226 -56.3(6)
C211 C28 C221 C226 -179.5(4)
C27 C28 C221 C226 58.6(5)
C226 C221 C222 C223 -3.1(7)
C28 C221 C222 C223 177.6(5)
C221 C222 C223 C224 -1.2(8)
C222 C223 C224 C225 3.7(8)
C222 C223 C224 C227 -177.2(5)
C223 C224 C225 C226 -1.9(8)
C227 C224 C225 C226 179.1(5)
C224 C225 C226 C221 -2.5(8)
C222 C221 C226 C225 5.0(7)
C28 C221 C226 C225 -175.7(4)
C225 C224 C227 C228 -124.1(6)
C223 C224 C227 C228 56.9(8)
C225 C224 C227 C230 -3.8(9)
C223 C224 C227 C230 177.2(6)
C225 C224 C227 C229 115.5(7)
C223 C224 C227 C229 -63.5(7)
C221 C28 C231 C232 -28.4(6)
C211 C28 C231 C232 94.9(5)
C27 C28 C231 C232 -144.9(5)
C221 C28 C231 C236 155.7(5)
C211 C28 C231 C236 -81.0(6)
C27 C28 C231 C236 39.3(6)
C236 C231 C232 C233 1.1(8)
C28 C231 C232 C233 -175.0(4)
C231 C232 C233 C234 -1.2(8)
C232 C233 C234 C235 0.7(8)
C232 C233 C234 C237 179.0(5)
C233 C234 C235 C236 -0.2(10)
C237 C234 C235 C236 -178.5(6)
C232 C231 C236 C235 -0.5(9)
C28 C231 C236 C235 175.5(6)
C234 C235 C236 C231 0.1(11)
C235 C234 C237 C238 105.0(8)
C233 C234 C237 C238 -73.2(8)
C235 C234 C237 C239 -130.6(7)
C233 C234 C237 C239 51.3(8)
C235 C234 C237 C240 -14.2(9)
C233 C234 C237 C240 167.6(6)
